data_9006450
loop_
_publ_author_name
'Yang, H.'
'Hazen, R. M.'
'Downs, R. T.'
'Finger, L. W.'

_publ_section_title
;
 Structural change associated with the incommensurate-normal phase transition
 in akermanite, Ca2MgSi2O7, at high pressure
 Sample: P = 1.25 GPa
;
_journal_name_full 'Physics and Chemistry of Minerals'
_journal_page_first 510
_journal_page_last 519
_journal_paper_doi 10.1007/s002690050066
_journal_volume 24
_journal_year 1997
_chemical_formula_sum 'Ca2 Mg O7 Si2'
_chemical_name_mineral Akermanite
_space_group_IT_number 113
_symmetry_space_group_name_Hall 'P -4 2ab'
_symmetry_space_group_name_H-M 'P -4 21 m'
_cell_angle_alpha 90
_cell_angle_beta 90
_cell_angle_gamma 90
_cell_length_a 7.8071
_cell_length_b 7.8071
_cell_length_c 4.9821
_cell_formula_units_Z 2
_cell_volume 303.663
_database_code_amcsd 0008032
_diffrn_ambient_pressure 1.25e+06
_exptl_crystal_density_diffrn 2.982
_cod_original_formula_sum 'Ca2 Mg Si2 O7'
_cod_database_code 9006450

loop_
_space_group_symop_operation_xyz
x,y,z
1/2-y,1/2-x,z
y,-x,-z
1/2-x,1/2+y,-z
-x,-y,z
1/2+y,1/2+x,z
-y,x,-z
1/2+x,1/2-y,-z

loop_
_atom_site_aniso_label
_atom_site_aniso_U_11
_atom_site_aniso_U_22
_atom_site_aniso_U_33
_atom_site_aniso_U_12
_atom_site_aniso_U_13
_atom_site_aniso_U_23
Ca 0.01760 0.01760 0.01597 0.00772 0.00099 0.00099
Mg 0.00679 0.00679 0.02087 0.00000 0.00000 0.00000
Si 0.00988 0.00988 0.00717 0.00278 0.00039 0.00039
O1 0.02161 0.02161 0.01081 -0.01050 0.00000 0.00000
O2 0.01853 0.01853 0.02590 0.00772 -0.00355 -0.00355
O3 0.02779 0.01173 0.02062 -0.00216 0.00788 -0.00039

loop_
_atom_site_label
_atom_site_fract_x
_atom_site_fract_y
_atom_site_fract_z
_atom_site_U_iso_or_equiv
Ca 0.33290 0.16710 0.50650 0.01697
Mg 0.00000 0.00000 0.00000 0.01140
Si 0.13980 0.36020 0.93540 0.00899
O1 0.50000 0.00000 0.18570 0.01773
O2 0.14020 0.35980 0.25700 0.02153
O3 0.08140 0.18490 0.78280 0.02026

loop_
_cod_related_entry_id
_cod_related_entry_database
_cod_related_entry_code
1 AMCSD 0008032
